data_1555012
loop_
_publ_author_name
'Liang, Zhaoli'
'Wang, Fei'
'Chen, Pinhong'
'Liu, Guosheng'

_publ_section_title
;
 Copper-Catalyzed Intermolecular Trifluoromethylthiocyanation of Alkenes:
 Convenient Access to CF3-Containing Alkyl Thiocyanates.
;
_journal_issue 10
_journal_name_full 'Organic letters'
_journal_page_first 2438
_journal_page_last 2441
_journal_paper_doi 10.1021/acs.orglett.5b00939
_journal_volume 17
_journal_year 2015
_chemical_formula_sum 'C8 H11 F3 N2 O S'
_chemical_formula_weight 240.25
_space_group_crystal_system monoclinic
_space_group_IT_number 14
_space_group_name_Hall '-P 2ybc'
_space_group_name_H-M_alt 'P 1 21/c 1'
_atom_sites_solution_hydrogens geom
_audit_creation_method SHELXL-2013
_cell_angle_alpha 90
_cell_angle_beta 96.160(3)
_cell_angle_gamma 90
_cell_formula_units_Z 4
_cell_length_a 8.4044(11)
_cell_length_b 11.3774(15)
_cell_length_c 11.5451(15)
_cell_measurement_reflns_used 2494
_cell_measurement_temperature 293(2)
_cell_measurement_theta_max 55.526
_cell_measurement_theta_min 5.041
_cell_volume 1097.6(2)
_computing_cell_refinement 'Bruker SMART'
_computing_data_collection 'Bruker SMART'
_computing_data_reduction 'Bruker SHELXTL'
_computing_molecular_graphics 'Bruker SHELXTL'
_computing_publication_material 'Bruker SHELXTL'
_computing_structure_refinement 'SHELXL-2013 (Sheldrick, 2013)'
_computing_structure_solution 'Bruker SHELXTL'
_diffrn_ambient_temperature 293(2)
_diffrn_measured_fraction_theta_full 0.998
_diffrn_measured_fraction_theta_max 0.998
_diffrn_measurement_device_type 'CCD area detector'
_diffrn_measurement_method 'phi and omega scans'
_diffrn_radiation_type MoK\a
_diffrn_radiation_wavelength 0.71073
_diffrn_reflns_av_R_equivalents 0.0520
_diffrn_reflns_av_unetI/netI 0.0548
_diffrn_reflns_Laue_measured_fraction_full 0.998
_diffrn_reflns_Laue_measured_fraction_max 0.998
_diffrn_reflns_limit_h_max 8
_diffrn_reflns_limit_h_min -10
_diffrn_reflns_limit_k_max 14
_diffrn_reflns_limit_k_min -10
_diffrn_reflns_limit_l_max 14
_diffrn_reflns_limit_l_min -14
_diffrn_reflns_number 6363
_diffrn_reflns_point_group_measured_fraction_full 0.998
_diffrn_reflns_point_group_measured_fraction_max 0.998
_diffrn_reflns_theta_full 25.242
_diffrn_reflns_theta_max 25.992
_diffrn_reflns_theta_min 2.437
_exptl_absorpt_coefficient_mu 0.312
_exptl_absorpt_correction_T_max 0.7457
_exptl_absorpt_correction_T_min 0.6058
_exptl_absorpt_correction_type multi-scan
_exptl_absorpt_process_details sadabs
_exptl_crystal_colour colorless
_exptl_crystal_density_diffrn 1.454
_exptl_crystal_description prismatic
_exptl_crystal_F_000 496
_exptl_crystal_size_max 0.211
_exptl_crystal_size_mid 0.165
_exptl_crystal_size_min 0.123
_refine_diff_density_max 0.432
_refine_diff_density_min -0.319
_refine_diff_density_rms 0.090
_refine_ls_extinction_coef 0.028(6)
_refine_ls_extinction_expression Fc^*^=kFc[1+0.001xFc^2^\l^3^/sin(2\q)]^-1/4^
_refine_ls_extinction_method SHELXL
_refine_ls_goodness_of_fit_ref 1.042
_refine_ls_hydrogen_treatment constr
_refine_ls_matrix_type full
_refine_ls_number_parameters 140
_refine_ls_number_reflns 2152
_refine_ls_number_restraints 0
_refine_ls_restrained_S_all 1.042
_refine_ls_R_factor_all 0.0661
_refine_ls_R_factor_gt 0.0590
_refine_ls_shift/su_max 0.008
_refine_ls_shift/su_mean 0.000
_refine_ls_structure_factor_coef Fsqd
_refine_ls_weighting_details 'w=1/[\s^2^(Fo^2^)+(0.1011P)^2^+0.2343P] where P=(Fo^2^+2Fc^2^)/3'
_refine_ls_weighting_scheme calc
_refine_ls_wR_factor_gt 0.1531
_refine_ls_wR_factor_ref 0.1617
_reflns_Friedel_coverage 0.000
_reflns_number_gt 1833
_reflns_number_total 2152
_reflns_threshold_expression 'I > 2\s(I)'
_cod_data_source_file ol5b00939_si_002.cif
_cod_data_source_block cd214358
_cod_original_sg_symbol_H-M 'P 21/c'
_cod_database_code 1555012
_shelx_space_group_comment
; 
The symmetry employed for this shelxl refinement is uniquely defined 
by the following loop, which should always be used as a source of 
symmetry information in preference to the above space-group names. 
They are only intended as comments. 
;
_shelxl_version_number 2013-4

loop_
_space_group_symop_operation_xyz
'x, y, z'
'-x, y+1/2, -z+1/2'
'-x, -y, -z'
'x, -y-1/2, z-1/2'

loop_
_atom_site_label
_atom_site_type_symbol
_atom_site_fract_x
_atom_site_fract_y
_atom_site_fract_z
_atom_site_U_iso_or_equiv
_atom_site_adp_type
_atom_site_occupancy
_atom_site_site_symmetry_order
_atom_site_calc_flag
_atom_site_refinement_flags_posn
_atom_site_refinement_flags_adp
S1 S 0.66652(7) 0.13890(5) 0.22982(5) 0.0513(3) Uani 1 1 d . .
F1 F 0.5650(3) 0.4027(2) 0.2060(3) 0.1326(11) Uani 1 1 d . .
F2 F 0.6567(3) 0.51679(18) 0.0877(2) 0.1168(8) Uani 1 1 d . .
F3 F 0.8064(3) 0.45360(18) 0.2318(2) 0.1007(7) Uani 1 1 d . .
N1 N 0.3956(3) 0.1213(3) 0.0635(3) 0.0872(9) Uani 1 1 d . .
N2 N 1.0842(2) 0.28615(17) 0.21123(14) 0.0456(5) Uani 1 1 d . .
O1 O 0.9387(2) 0.18587(17) 0.32945(13) 0.0557(5) Uani 1 1 d . .
C1 C 0.9509(2) 0.23093(18) 0.23357(17) 0.0407(5) Uani 1 1 d . .
C2 C 0.8090(2) 0.21188(18) 0.13868(17) 0.0411(5) Uani 1 1 d . .
C3 C 0.7336(3) 0.3212(2) 0.07759(19) 0.0503(6) Uani 1 1 d . .
H3A H 0.8069 0.3502 0.0247 0.060 Uiso 1 1 calc R U
H3B H 0.6368 0.2968 0.0304 0.060 Uiso 1 1 calc R U
C4 C 0.6918(3) 0.4215(2) 0.1518(3) 0.0645(7) Uani 1 1 d . .
C5 C 0.8546(3) 0.1235(2) 0.0483(2) 0.0588(7) Uani 1 1 d . .
H5A H 0.7598 0.0971 0.0018 0.088 Uiso 1 1 calc R U
H5B H 0.9078 0.0575 0.0871 0.088 Uiso 1 1 calc R U
H5C H 0.9250 0.1604 -0.0010 0.088 Uiso 1 1 calc R U
C6 C 0.5074(3) 0.1289(2) 0.1273(2) 0.0597(7) Uani 1 1 d . .
C7 C 1.2118(3) 0.2962(3) 0.3065(2) 0.0591(6) Uani 1 1 d . .
H7A H 1.1858 0.3571 0.3589 0.089 Uiso 1 1 calc R U
H7B H 1.3103 0.3152 0.2758 0.089 Uiso 1 1 calc R U
H7C H 1.2233 0.2228 0.3477 0.089 Uiso 1 1 calc R U
C8 C 1.1139(3) 0.3481(3) 0.1053(2) 0.0587(6) Uani 1 1 d . .
H8A H 1.0467 0.3162 0.0404 0.088 Uiso 1 1 calc R U
H8B H 1.2241 0.3388 0.0923 0.088 Uiso 1 1 calc R U
H8C H 1.0905 0.4301 0.1134 0.088 Uiso 1 1 calc R U

loop_
_atom_site_aniso_label
_atom_site_aniso_U_11
_atom_site_aniso_U_22
_atom_site_aniso_U_33
_atom_site_aniso_U_23
_atom_site_aniso_U_13
_atom_site_aniso_U_12
S1 0.0491(4) 0.0593(4) 0.0457(4) 0.0067(2) 0.0058(3) -0.0101(2)
F1 0.1123(17) 0.0838(14) 0.219(3) -0.0282(16) 0.0978(19) 0.0010(12)
F2 0.142(2) 0.0575(11) 0.145(2) 0.0206(12) -0.0112(16) 0.0229(11)
F3 0.1009(14) 0.0850(13) 0.1107(15) -0.0444(12) -0.0149(12) 0.0240(11)
N1 0.0653(16) 0.095(2) 0.095(2) 0.0049(15) -0.0185(14) -0.0180(13)
N2 0.0424(9) 0.0552(11) 0.0393(10) 0.0008(8) 0.0048(7) -0.0036(8)
O1 0.0558(9) 0.0740(11) 0.0367(8) 0.0101(7) 0.0021(7) -0.0088(8)
C1 0.0461(11) 0.0421(11) 0.0344(10) -0.0017(8) 0.0066(8) 0.0005(8)
C2 0.0477(11) 0.0436(11) 0.0325(10) -0.0010(8) 0.0064(8) -0.0052(9)
C3 0.0520(13) 0.0528(12) 0.0445(12) 0.0076(10) -0.0022(9) -0.0040(10)
C4 0.0537(14) 0.0503(14) 0.089(2) 0.0039(13) 0.0063(13) 0.0056(11)
C5 0.0733(16) 0.0567(14) 0.0476(13) -0.0148(10) 0.0124(12) -0.0095(12)
C6 0.0568(15) 0.0585(15) 0.0636(16) 0.0007(11) 0.0047(12) -0.0122(11)
C7 0.0503(13) 0.0707(16) 0.0546(14) 0.0014(12) -0.0028(10) -0.0087(11)
C8 0.0557(14) 0.0737(16) 0.0475(13) 0.0074(11) 0.0101(11) -0.0110(12)

loop_
_atom_type_symbol
_atom_type_description
_atom_type_scat_dispersion_real
_atom_type_scat_dispersion_imag
_atom_type_scat_source
C C 0.0033 0.0016 'International Tables Vol C Tables 4.2.6.8 and 6.1.1.4'
H H 0.0000 0.0000 'International Tables Vol C Tables 4.2.6.8 and 6.1.1.4'
N N 0.0061 0.0033 'International Tables Vol C Tables 4.2.6.8 and 6.1.1.4'
O O 0.0106 0.0060 'International Tables Vol C Tables 4.2.6.8 and 6.1.1.4'
F F 0.0171 0.0103 'International Tables Vol C Tables 4.2.6.8 and 6.1.1.4'
S S 0.1246 0.1234 'International Tables Vol C Tables 4.2.6.8 and 6.1.1.4'

loop_
_geom_angle_atom_site_label_1
_geom_angle_atom_site_label_2
_geom_angle_atom_site_label_3
_geom_angle
C6 S1 C2 98.17(11)
C1 N2 C8 127.88(19)
C1 N2 C7 117.17(18)
C8 N2 C7 114.69(18)
O1 C1 N2 121.44(19)
O1 C1 C2 116.46(18)
N2 C1 C2 121.95(17)
C5 C2 C3 109.95(19)
C5 C2 C1 110.22(18)
C3 C2 C1 117.49(17)
C5 C2 S1 108.36(15)
C3 C2 S1 111.14(15)
C1 C2 S1 98.94(12)
C4 C3 C2 117.9(2)
C4 C3 H3A 107.8
C2 C3 H3A 107.8
C4 C3 H3B 107.8
C2 C3 H3B 107.8
H3A C3 H3B 107.2
F1 C4 F3 106.3(3)
F1 C4 F2 104.8(2)
F3 C4 F2 105.5(2)
F1 C4 C3 113.8(2)
F3 C4 C3 114.6(2)
F2 C4 C3 110.9(3)
C2 C5 H5A 109.5
C2 C5 H5B 109.5
H5A C5 H5B 109.5
C2 C5 H5C 109.5
H5A C5 H5C 109.5
H5B C5 H5C 109.5
N1 C6 S1 176.2(3)
N2 C7 H7A 109.5
N2 C7 H7B 109.5
H7A C7 H7B 109.5
N2 C7 H7C 109.5
H7A C7 H7C 109.5
H7B C7 H7C 109.5
N2 C8 H8A 109.5
N2 C8 H8B 109.5
H8A C8 H8B 109.5
N2 C8 H8C 109.5
H8A C8 H8C 109.5
H8B C8 H8C 109.5

loop_
_geom_bond_atom_site_label_1
_geom_bond_atom_site_label_2
_geom_bond_distance
S1 C6 1.692(3)
S1 C2 1.871(2)
F1 C4 1.310(3)
F2 C4 1.328(3)
F3 C4 1.313(3)
N1 C6 1.133(4)
N2 C1 1.333(3)
N2 C8 1.456(3)
N2 C7 1.456(3)
O1 C1 1.234(3)
C1 C2 1.546(3)
C2 C5 1.527(3)
C2 C3 1.533(3)
C3 C4 1.491(4)
C3 H3A 0.9700
C3 H3B 0.9700
C5 H5A 0.9600
C5 H5B 0.9600
C5 H5C 0.9600
C7 H7A 0.9600
C7 H7B 0.9600
C7 H7C 0.9600
C8 H8A 0.9600
C8 H8B 0.9600
C8 H8C 0.9600

loop_
_geom_torsion_atom_site_label_1
_geom_torsion_atom_site_label_2
_geom_torsion_atom_site_label_3
_geom_torsion_atom_site_label_4
_geom_torsion
C8 N2 C1 O1 -176.8(2)
C7 N2 C1 O1 -3.0(3)
C8 N2 C1 C2 7.8(3)
C7 N2 C1 C2 -178.34(19)
O1 C1 C2 C5 -106.4(2)
N2 C1 C2 C5 69.2(2)
O1 C1 C2 C3 126.6(2)
N2 C1 C2 C3 -57.8(3)
O1 C1 C2 S1 7.1(2)
N2 C1 C2 S1 -177.35(17)
C6 S1 C2 C5 -69.46(18)
C6 S1 C2 C3 51.46(18)
C6 S1 C2 C1 175.65(14)
C5 C2 C3 C4 -175.7(2)
C1 C2 C3 C4 -48.6(3)
S1 C2 C3 C4 64.3(2)
C2 C3 C4 F1 -73.9(3)
C2 C3 C4 F3 48.8(3)
C2 C3 C4 F2 168.2(2)
